data_2228126
loop_
_publ_author_name
'Trzybi\'nski, Damian'
'Krzymi\'nski, Karol'
'B\/la\.zejowski, Jerzy'

_publ_section_title
;
 9-(4-Chlorophenoxycarbonyl)-10-methylacridinium
 trifluoromethanesulfonate
;
_journal_coeditor_code XU5039
_journal_issue 11
_journal_name_full 'Acta Crystallographica Section E'
_journal_page_first o2771
_journal_page_last o2772
_journal_paper_doi 10.1107/S1600536810039541
_journal_volume 66
_journal_year 2010
_chemical_formula_iupac 'C21 H15 Cl N O2 +, C F3 S O3 -'
_chemical_formula_moiety 'C21 H15 Cl N O2, C F3 S O3'
_chemical_formula_sum 'C22 H15 Cl F3 N O5 S'
_chemical_formula_weight 497.87
_chemical_name_systematic
;
9-(4-Chlorophenoxycarbonyl)-10-methylacridinium trifluoromethanesulfonate
;
_space_group_IT_number 14
_symmetry_cell_setting monoclinic
_symmetry_space_group_name_Hall '-P 2yn'
_symmetry_space_group_name_H-M 'P 1 21/n 1'
_atom_sites_solution_hydrogens geom
_atom_sites_solution_primary direct
_atom_sites_solution_secondary difmap
_cell_angle_alpha 90.00
_cell_angle_beta 106.577(10)
_cell_angle_gamma 90.00
_cell_formula_units_Z 4
_cell_length_a 13.3025(11)
_cell_length_b 8.6750(9)
_cell_length_c 19.6191(18)
_cell_measurement_reflns_used 1665
_cell_measurement_temperature 295(2)
_cell_measurement_theta_max 29.0855
_cell_measurement_theta_min 3.0379
_cell_volume 2169.9(4)
_computing_cell_refinement '<i>CrysAlis RED</i> (Oxford Diffraction, 2008)'
_computing_data_collection '<i>CrysAlis CCD</i> (Oxford Diffraction, 2008)'
_computing_data_reduction '<i>CrysAlis RED</i> (Oxford Diffraction, 2008)'
_computing_molecular_graphics '<i>ORTEP-3</i> (Farrugia, 1997)'
_computing_publication_material '<i>SHELXL97</i>  (Sheldrick, 2008) and <i>PLATON</i> (Spek, 2009)'
_computing_structure_refinement '<i>SHELXL97</i> (Sheldrick, 2008)'
_computing_structure_solution '<i>SHELXS97</i> (Sheldrick, 2008)'
_diffrn_ambient_temperature 295(2)
_diffrn_detector_area_resol_mean 10.4002
_diffrn_measured_fraction_theta_full 0.983
_diffrn_measured_fraction_theta_max 0.983
_diffrn_measurement_device_type 'Oxford Diffraction Gemini R Ultra Ruby CCD'
_diffrn_measurement_method \w
_diffrn_radiation_monochromator graphite
_diffrn_radiation_source 'Enhanced (Mo) X-ray Source'
_diffrn_radiation_type MoK\a
_diffrn_radiation_wavelength 0.71073
_diffrn_reflns_av_R_equivalents 0.0306
_diffrn_reflns_av_sigmaI/netI 0.0344
_diffrn_reflns_limit_h_max 15
_diffrn_reflns_limit_h_min -15
_diffrn_reflns_limit_k_max 8
_diffrn_reflns_limit_k_min -10
_diffrn_reflns_limit_l_max 23
_diffrn_reflns_limit_l_min -23
_diffrn_reflns_number 11162
_diffrn_reflns_theta_full 25.05
_diffrn_reflns_theta_max 25.05
_diffrn_reflns_theta_min 3.20
_exptl_absorpt_coefficient_mu 0.333
_exptl_absorpt_correction_type none
_exptl_crystal_colour yellow
_exptl_crystal_density_diffrn 1.524
_exptl_crystal_density_method 'not measured'
_exptl_crystal_description plate
_exptl_crystal_F_000 1016
_exptl_crystal_size_max 0.35
_exptl_crystal_size_mid 0.28
_exptl_crystal_size_min 0.06
_refine_diff_density_max 0.235
_refine_diff_density_min -0.290
_refine_ls_extinction_method none
_refine_ls_goodness_of_fit_ref 1.083
_refine_ls_hydrogen_treatment constr
_refine_ls_matrix_type full
_refine_ls_number_parameters 299
_refine_ls_number_reflns 3777
_refine_ls_number_restraints 0
_refine_ls_restrained_S_all 1.083
_refine_ls_R_factor_all 0.0818
_refine_ls_R_factor_gt 0.0495
_refine_ls_shift/su_max 0.000
_refine_ls_shift/su_mean 0.000
_refine_ls_structure_factor_coef Fsqd
_refine_ls_weighting_details 'calc w=1/[\s^2^(Fo^2^)+(0.0386P)^2^+1.4339P] where P=(Fo^2^+2Fc^2^)/3'
_refine_ls_weighting_scheme calc
_refine_ls_wR_factor_gt 0.1027
_refine_ls_wR_factor_ref 0.1122
_reflns_number_gt 2679
_reflns_number_total 3777
_reflns_threshold_expression >2sigma(I)
_cod_data_source_file xu5039.cif
_cod_data_source_block I
_cod_original_sg_symbol_H-M 'P 21/n'
_cod_database_code 2228126
_cod_database_fobs_code 2228126

loop_
_symmetry_equiv_pos_as_xyz
'x, y, z'
'-x+1/2, y+1/2, -z+1/2'
'-x, -y, -z'
'x-1/2, -y-1/2, z-1/2'

loop_
_atom_site_type_symbol
_atom_site_label
_atom_site_fract_x
_atom_site_fract_y
_atom_site_fract_z
_atom_site_U_iso_or_equiv
_atom_site_adp_type
_atom_site_calc_flag
_atom_site_refinement_flags
_atom_site_occupancy
_atom_site_disorder_assembly
_atom_site_disorder_group
C C1 0.6412(3) 0.7757(4) 0.51159(16) 0.0551(8) Uani d . 1 . .
H H1 0.5968 0.8280 0.5327 0.066 Uiso calc R 1 . .
C C2 0.7459(3) 0.7893(4) 0.53941(18) 0.0655(9) Uani d . 1 . .
H H2 0.7736 0.8503 0.5794 0.079 Uiso calc R 1 . .
C C3 0.8127(3) 0.7105(4) 0.50748(19) 0.0642(9) Uani d . 1 . .
H H3 0.8848 0.7193 0.5274 0.077 Uiso calc R 1 . .
C C4 0.7761(2) 0.6220(4) 0.44874(17) 0.0545(8) Uani d . 1 . .
H H4 0.8226 0.5731 0.4284 0.065 Uiso calc R 1 . .
C C5 0.4792(3) 0.3888(4) 0.27537(17) 0.0610(9) Uani d . 1 . .
H H5 0.5241 0.3355 0.2551 0.073 Uiso calc R 1 . .
C C6 0.3742(3) 0.3699(5) 0.2497(2) 0.0827(12) Uani d . 1 . .
H H6 0.3480 0.3034 0.2116 0.099 Uiso calc R 1 . .
C C7 0.3035(3) 0.4472(5) 0.2787(2) 0.0811(12) Uani d . 1 . .
H H7 0.2316 0.4327 0.2597 0.097 Uiso calc R 1 . .
C C8 0.3403(2) 0.5423(4) 0.33414(19) 0.0610(9) Uani d . 1 . .
H H8 0.2933 0.5927 0.3536 0.073 Uiso calc R 1 . .
C C9 0.4901(2) 0.6658(3) 0.42070(14) 0.0407(7) Uani d . 1 . .
N N10 0.62580(17) 0.5155(3) 0.35967(12) 0.0408(5) Uani d . 1 . .
C C11 0.5976(2) 0.6831(3) 0.45086(14) 0.0408(7) Uani d . 1 . .
C C12 0.6666(2) 0.6045(3) 0.41855(15) 0.0416(7) Uani d . 1 . .
C C13 0.4494(2) 0.5676(3) 0.36378(15) 0.0426(7) Uani d . 1 . .
C C14 0.5202(2) 0.4893(3) 0.33286(14) 0.0421(7) Uani d . 1 . .
C C15 0.4160(2) 0.7658(3) 0.44662(15) 0.0451(7) Uani d . 1 . .
O O16 0.39162(15) 0.7040(2) 0.50208(10) 0.0497(5) Uani d . 1 . .
O O17 0.3831(2) 0.8846(3) 0.41934(13) 0.0785(8) Uani d . 1 . .
C C18 0.3180(2) 0.7867(3) 0.52827(14) 0.0410(7) Uani d . 1 . .
C C19 0.2135(2) 0.7596(4) 0.49788(15) 0.0503(8) Uani d . 1 . .
H H19 0.1910 0.6928 0.4594 0.060 Uiso calc R 1 . .
C C20 0.1421(2) 0.8339(4) 0.52579(16) 0.0566(8) Uani d . 1 . .
H H20 0.0706 0.8176 0.5063 0.068 Uiso calc R 1 . .
C C21 0.1776(3) 0.9314(4) 0.58220(15) 0.0535(8) Uani d . 1 . .
C C22 0.2823(3) 0.9565(4) 0.61275(15) 0.0558(8) Uani d . 1 . .
H H22 0.3049 1.0220 0.6516 0.067 Uiso calc R 1 . .
C C23 0.3544(2) 0.8829(3) 0.58496(15) 0.0484(7) Uani d . 1 . .
H H23 0.4259 0.8987 0.6045 0.058 Uiso calc R 1 . .
Cl Cl24 0.08737(9) 1.02661(14) 0.61618(5) 0.0951(4) Uani d . 1 . .
C C25 0.6984(2) 0.4487(4) 0.32249(17) 0.0568(8) Uani d . 1 . .
H H25A 0.6590 0.4126 0.2763 0.085 Uiso calc R 1 . .
H H25B 0.7360 0.3641 0.3497 0.085 Uiso calc R 1 . .
H H25C 0.7473 0.5262 0.3173 0.085 Uiso calc R 1 . .
S S26 0.99146(6) 0.51449(9) 0.33370(4) 0.0456(2) Uani d . 1 . .
O O27 0.91136(17) 0.6102(2) 0.28913(11) 0.0578(6) Uani d . 1 . .
O O28 0.96649(17) 0.4501(3) 0.39381(11) 0.0709(7) Uani d . 1 . .
O O29 1.09667(17) 0.5708(3) 0.34719(12) 0.0704(7) Uani d . 1 . .
C C30 0.9908(3) 0.3493(4) 0.27794(18) 0.0641(9) Uani d . 1 . .
F F31 0.89748(18) 0.2801(2) 0.25860(13) 0.0971(7) Uani d . 1 . .
F F32 1.01300(19) 0.3885(3) 0.21805(11) 0.0974(8) Uani d . 1 . .
F F33 1.06074(19) 0.2433(3) 0.30961(12) 0.0989(8) Uani d . 1 . .

loop_
_atom_site_aniso_label
_atom_site_aniso_U_11
_atom_site_aniso_U_22
_atom_site_aniso_U_33
_atom_site_aniso_U_12
_atom_site_aniso_U_13
_atom_site_aniso_U_23
C1 0.056(2) 0.0547(19) 0.0543(19) 0.0055(16) 0.0160(16) 0.0022(16)
C2 0.064(2) 0.065(2) 0.059(2) -0.0006(19) 0.0042(18) -0.0015(17)
C3 0.0434(19) 0.072(2) 0.071(2) 0.0002(18) 0.0048(17) 0.0125(19)
C4 0.0419(19) 0.0549(19) 0.069(2) 0.0081(15) 0.0189(16) 0.0107(17)
C5 0.057(2) 0.058(2) 0.076(2) -0.0016(17) 0.0320(18) -0.0180(18)
C6 0.063(3) 0.088(3) 0.098(3) -0.015(2) 0.024(2) -0.044(2)
C7 0.043(2) 0.094(3) 0.108(3) -0.013(2) 0.024(2) -0.034(2)
C8 0.0386(18) 0.065(2) 0.086(2) 0.0017(16) 0.0285(17) -0.0115(19)
C9 0.0458(18) 0.0348(15) 0.0479(16) 0.0071(13) 0.0235(14) 0.0073(13)
N10 0.0377(13) 0.0403(13) 0.0514(13) 0.0090(11) 0.0240(11) 0.0084(11)
C11 0.0454(18) 0.0338(15) 0.0455(16) 0.0060(13) 0.0167(14) 0.0081(12)
C12 0.0377(17) 0.0388(16) 0.0512(17) 0.0065(13) 0.0172(13) 0.0121(14)
C13 0.0396(17) 0.0387(15) 0.0554(17) 0.0060(13) 0.0227(14) 0.0039(13)
C14 0.0396(17) 0.0370(15) 0.0560(17) 0.0045(13) 0.0237(14) 0.0027(13)
C15 0.0490(18) 0.0407(17) 0.0517(17) 0.0095(14) 0.0239(15) 0.0049(14)
O16 0.0550(13) 0.0479(12) 0.0560(12) 0.0168(10) 0.0316(10) 0.0107(9)
O17 0.110(2) 0.0622(15) 0.0876(17) 0.0457(15) 0.0674(15) 0.0311(13)
C18 0.0443(18) 0.0428(16) 0.0401(15) 0.0089(13) 0.0188(14) 0.0044(13)
C19 0.053(2) 0.0585(19) 0.0414(16) -0.0012(15) 0.0157(15) -0.0035(14)
C20 0.0387(18) 0.081(2) 0.0514(18) 0.0058(16) 0.0144(15) 0.0060(17)
C21 0.057(2) 0.068(2) 0.0418(16) 0.0242(17) 0.0241(15) 0.0113(15)
C22 0.068(2) 0.057(2) 0.0411(16) 0.0115(17) 0.0140(16) -0.0056(14)
C23 0.0401(17) 0.0562(19) 0.0464(16) 0.0050(15) 0.0081(14) 0.0026(15)
Cl24 0.0976(8) 0.1281(9) 0.0771(6) 0.0595(7) 0.0531(6) 0.0170(6)
C25 0.0459(19) 0.069(2) 0.066(2) 0.0127(16) 0.0333(16) 0.0015(16)
S26 0.0369(4) 0.0554(5) 0.0466(4) -0.0024(4) 0.0151(3) -0.0039(4)
O27 0.0521(13) 0.0545(13) 0.0673(14) 0.0069(11) 0.0176(11) 0.0104(11)
O28 0.0590(15) 0.1053(19) 0.0566(13) 0.0177(13) 0.0296(11) 0.0210(13)
O29 0.0442(13) 0.0904(17) 0.0758(15) -0.0218(12) 0.0157(11) -0.0182(13)
C30 0.053(2) 0.069(2) 0.063(2) 0.0070(19) 0.0048(17) -0.0033(18)
F31 0.0796(16) 0.0704(14) 0.1195(18) -0.0186(12) -0.0069(14) -0.0203(13)
F32 0.1092(19) 0.130(2) 0.0568(12) 0.0208(15) 0.0297(12) -0.0186(13)
F33 0.0931(17) 0.0805(15) 0.1065(17) 0.0384(13) 0.0016(14) -0.0116(13)

loop_
_atom_type_symbol
_atom_type_description
_atom_type_scat_dispersion_real
_atom_type_scat_dispersion_imag
_atom_type_scat_source
C C 0.0033 0.0016 'International Tables Vol C Tables 4.2.6.8 and 6.1.1.4'
H H 0.0000 0.0000 'International Tables Vol C Tables 4.2.6.8 and 6.1.1.4'
O O 0.0106 0.0060 'International Tables Vol C Tables 4.2.6.8 and 6.1.1.4'
S S 0.1246 0.1234 'International Tables Vol C Tables 4.2.6.8 and 6.1.1.4'
N N 0.0061 0.0033 'International Tables Vol C Tables 4.2.6.8 and 6.1.1.4'
F F 0.0171 0.0103 'International Tables Vol C Tables 4.2.6.8 and 6.1.1.4'
Cl Cl 0.1484 0.1585 'International Tables Vol C Tables 4.2.6.8 and 6.1.1.4'

loop_
_geom_angle_atom_site_label_1
_geom_angle_atom_site_label_2
_geom_angle_atom_site_label_3
_geom_angle_site_symmetry_1
_geom_angle_site_symmetry_3
_geom_angle
_geom_angle_publ_flag
C2 C1 C11 . . 121.2(3) ?
C2 C1 H1 . . 119.4 ?
C11 C1 H1 . . 119.4 ?
C1 C2 C3 . . 119.3(3) ?
C1 C2 H2 . . 120.4 ?
C3 C2 H2 . . 120.4 ?
C4 C3 C2 . . 122.5(3) ?
C4 C3 H3 . . 118.8 ?
C2 C3 H3 . . 118.8 ?
C3 C4 C12 . . 119.6(3) ?
C3 C4 H4 . . 120.2 ?
C12 C4 H4 . . 120.2 ?
C6 C5 C14 . . 119.7(3) ?
C6 C5 H5 . . 120.1 ?
C14 C5 H5 . . 120.1 ?
C5 C6 C7 . . 122.2(3) ?
C5 C6 H6 . . 118.9 ?
C7 C6 H6 . . 118.9 ?
C8 C7 C6 . . 119.4(3) ?
C8 C7 H7 . . 120.3 ?
C6 C7 H7 . . 120.3 ?
C7 C8 C13 . . 121.5(3) ?
C7 C8 H8 . . 119.3 ?
C13 C8 H8 . . 119.3 ?
C13 C9 C11 . . 121.7(2) ?
C13 C9 C15 . . 118.9(3) ?
C11 C9 C15 . . 119.1(3) ?
C12 N10 C14 . . 122.3(2) ?
C12 N10 C25 . . 118.6(2) ?
C14 N10 C25 . . 119.1(2) ?
C9 C11 C1 . . 122.9(3) ?
C9 C11 C12 . . 118.2(3) ?
C1 C11 C12 . . 118.9(3) ?
N10 C12 C4 . . 121.8(3) ?
N10 C12 C11 . . 119.6(3) ?
C4 C12 C11 . . 118.6(3) ?
C9 C13 C8 . . 122.9(3) ?
C9 C13 C14 . . 118.8(3) ?
C8 C13 C14 . . 118.3(3) ?
N10 C14 C5 . . 122.0(2) ?
N10 C14 C13 . . 119.1(2) ?
C5 C14 C13 . . 118.9(3) ?
O17 C15 O16 . . 125.0(3) ?
O17 C15 C9 . . 122.7(3) ?
O16 C15 C9 . . 112.2(2) ?
C15 O16 C18 . . 116.4(2) ?
C23 C18 C19 . . 122.7(3) ?
C23 C18 O16 . . 118.8(3) ?
C19 C18 O16 . . 118.3(2) ?
C18 C19 C20 . . 118.3(3) ?
C18 C19 H19 . . 120.8 ?
C20 C19 H19 . . 120.8 ?
C21 C20 C19 . . 119.5(3) ?
C21 C20 H20 . . 120.3 ?
C19 C20 H20 . . 120.3 ?
C20 C21 C22 . . 121.8(3) ?
C20 C21 Cl24 . . 119.2(3) ?
C22 C21 Cl24 . . 119.0(2) ?
C21 C22 C23 . . 119.1(3) ?
C21 C22 H22 . . 120.4 ?
C23 C22 H22 . . 120.4 ?
C18 C23 C22 . . 118.6(3) ?
C18 C23 H23 . . 120.7 ?
C22 C23 H23 . . 120.7 ?
N10 C25 H25A . . 109.5 ?
N10 C25 H25B . . 109.5 ?
H25A C25 H25B . . 109.5 ?
N10 C25 H25C . . 109.5 ?
H25A C25 H25C . . 109.5 ?
H25B C25 H25C . . 109.5 ?
O28 S26 O29 . . 115.20(14) ?
O28 S26 O27 . . 115.00(13) ?
O29 S26 O27 . . 115.57(14) ?
O28 S26 C30 . . 103.23(17) ?
O29 S26 C30 . . 102.62(16) ?
O27 S26 C30 . . 102.48(14) ?
F33 C30 F31 . . 107.0(3) ?
F33 C30 F32 . . 106.6(3) ?
F31 C30 F32 . . 106.6(3) ?
F33 C30 S26 . . 112.6(2) ?
F31 C30 S26 . . 112.0(2) ?
F32 C30 S26 . . 111.6(3) ?

loop_
_geom_bond_atom_site_label_1
_geom_bond_atom_site_label_2
_geom_bond_site_symmetry_2
_geom_bond_distance
_geom_bond_publ_flag
C1 C2 . 1.349(4) ?
C1 C11 . 1.417(4) ?
C1 H1 . 0.9300 ?
C2 C3 . 1.402(5) ?
C2 H2 . 0.9300 ?
C3 C4 . 1.354(5) ?
C3 H3 . 0.9300 ?
C4 C12 . 1.415(4) ?
C4 H4 . 0.9300 ?
C5 C6 . 1.353(5) ?
C5 C14 . 1.407(4) ?
C5 H5 . 0.9300 ?
C6 C7 . 1.401(5) ?
C6 H6 . 0.9300 ?
C7 C8 . 1.341(5) ?
C7 H7 . 0.9300 ?
C8 C13 . 1.418(4) ?
C8 H8 . 0.9300 ?
C9 C13 . 1.386(4) ?
C9 C11 . 1.391(4) ?
C9 C15 . 1.506(4) ?
N10 C12 . 1.367(4) ?
N10 C14 . 1.372(3) ?
N10 C25 . 1.485(3) ?
C11 C12 . 1.429(4) ?
C13 C14 . 1.428(4) ?
C15 O17 . 1.186(3) ?
C15 O16 . 1.334(3) ?
O16 C18 . 1.423(3) ?
C18 C23 . 1.364(4) ?
C18 C19 . 1.367(4) ?
C19 C20 . 1.384(4) ?
C19 H19 . 0.9300 ?
C20 C21 . 1.366(4) ?
C20 H20 . 0.9300 ?
C21 C22 . 1.368(4) ?
C21 Cl24 . 1.739(3) ?
C22 C23 . 1.386(4) ?
C22 H22 . 0.9300 ?
C23 H23 . 0.9300 ?
C25 H25A . 0.9600 ?
C25 H25B . 0.9600 ?
C25 H25C . 0.9600 ?
S26 O28 . 1.427(2) ?
S26 O29 . 1.434(2) ?
S26 O27 . 1.434(2) ?
S26 C30 . 1.801(4) ?
C30 F33 . 1.330(4) ?
C30 F31 . 1.333(4) ?
C30 F32 . 1.335(4) ?

loop_
_geom_hbond_atom_site_label_D
_geom_hbond_atom_site_label_H
_geom_hbond_atom_site_label_A
_geom_hbond_site_symmetry_D
_geom_hbond_site_symmetry_H
_geom_hbond_site_symmetry_A
_geom_hbond_distance_DH
_geom_hbond_distance_HA
_geom_hbond_distance_DA
_geom_hbond_angle_DHA
_geom_hbond_publ_flag
C3 H3 O28 1_555 1_555 3_766 0.93 2.59 3.328(5) 136 y
C4 H4 O28 1_555 1_555 1_555 0.93 2.45 3.370(4) 171 y
C5 H5 O27 1_555 1_555 2_645 0.93 2.39 3.258(4) 154 y
C6 H6 O29 1_555 1_555 2_645 0.93 2.54 3.304(5) 140 y
C8 H8 O29 1_555 1_555 1_455 0.93 2.59 3.332(4) 137 y
C19 H19 O29 1_555 1_555 1_455 0.93 2.44 3.349(4) 165 y
C25 H25C O27 1_555 1_555 1_555 0.96 2.51 3.387(4) 152 y
C25 H25B Cg4 1_555 1_555 3_666 0.96 2.65 3.519(4) 151 y

loop_
_geom_torsion_atom_site_label_1
_geom_torsion_atom_site_label_2
_geom_torsion_atom_site_label_3
_geom_torsion_atom_site_label_4
_geom_torsion_site_symmetry_1
_geom_torsion_site_symmetry_2
_geom_torsion_site_symmetry_3
_geom_torsion_site_symmetry_4
_geom_torsion
_geom_torsion_publ_flag
C11 C1 C2 C3 . . . . 0.1(5) ?
C1 C2 C3 C4 . . . . 0.9(5) ?
C2 C3 C4 C12 . . . . -1.3(5) ?
C14 C5 C6 C7 . . . . -0.3(6) ?
C5 C6 C7 C8 . . . . -0.6(7) ?
C6 C7 C8 C13 . . . . 0.6(6) ?
C13 C9 C11 C1 . . . . -176.2(3) ?
C15 C9 C11 C1 . . . . 8.8(4) ?
C13 C9 C11 C12 . . . . 4.3(4) ?
C15 C9 C11 C12 . . . . -170.7(2) ?
C2 C1 C11 C9 . . . . 179.9(3) ?
C2 C1 C11 C12 . . . . -0.6(4) ?
C14 N10 C12 C4 . . . . 175.5(2) ?
C25 N10 C12 C4 . . . . -6.3(4) ?
C14 N10 C12 C11 . . . . -4.7(4) ?
C25 N10 C12 C11 . . . . 173.5(2) ?
C3 C4 C12 N10 . . . . -179.4(3) ?
C3 C4 C12 C11 . . . . 0.8(4) ?
C9 C11 C12 N10 . . . . -0.1(4) ?
C1 C11 C12 N10 . . . . -179.6(2) ?
C9 C11 C12 C4 . . . . 179.7(2) ?
C1 C11 C12 C4 . . . . 0.2(4) ?
C11 C9 C13 C8 . . . . 177.0(3) ?
C15 C9 C13 C8 . . . . -8.0(4) ?
C11 C9 C13 C14 . . . . -3.8(4) ?
C15 C9 C13 C14 . . . . 171.2(2) ?
C7 C8 C13 C9 . . . . 179.5(3) ?
C7 C8 C13 C14 . . . . 0.3(5) ?
C12 N10 C14 C5 . . . . -175.4(3) ?
C25 N10 C14 C5 . . . . 6.4(4) ?
C12 N10 C14 C13 . . . . 5.2(4) ?
C25 N10 C14 C13 . . . . -173.0(2) ?
C6 C5 C14 N10 . . . . -178.3(3) ?
C6 C5 C14 C13 . . . . 1.1(5) ?
C9 C13 C14 N10 . . . . -1.0(4) ?
C8 C13 C14 N10 . . . . 178.3(3) ?
C9 C13 C14 C5 . . . . 179.6(3) ?
C8 C13 C14 C5 . . . . -1.1(4) ?
C13 C9 C15 O17 . . . . -82.2(4) ?
C11 C9 C15 O17 . . . . 92.9(4) ?
C13 C9 C15 O16 . . . . 96.9(3) ?
C11 C9 C15 O16 . . . . -88.0(3) ?
O17 C15 O16 C18 . . . . 1.9(4) ?
C9 C15 O16 C18 . . . . -177.1(2) ?
C15 O16 C18 C23 . . . . -96.8(3) ?
C15 O16 C18 C19 . . . . 86.8(3) ?
C23 C18 C19 C20 . . . . 0.4(4) ?
O16 C18 C19 C20 . . . . 176.7(3) ?
C18 C19 C20 C21 . . . . 0.1(5) ?
C19 C20 C21 C22 . . . . -0.9(5) ?
C19 C20 C21 Cl24 . . . . 179.1(2) ?
C20 C21 C22 C23 . . . . 1.1(5) ?
Cl24 C21 C22 C23 . . . . -178.9(2) ?
C19 C18 C23 C22 . . . . -0.2(4) ?
O16 C18 C23 C22 . . . . -176.4(2) ?
C21 C22 C23 C18 . . . . -0.6(4) ?
O28 S26 C30 F33 . . . . -60.1(3) ?
O29 S26 C30 F33 . . . . 60.0(3) ?
O27 S26 C30 F33 . . . . -179.9(3) ?
O28 S26 C30 F31 . . . . 60.5(3) ?
O29 S26 C30 F31 . . . . -179.4(2) ?
O27 S26 C30 F31 . . . . -59.2(3) ?
O28 S26 C30 F32 . . . . 180.0(2) ?
O29 S26 C30 F32 . . . . -60.0(3) ?
O27 S26 C30 F32 . . . . 60.2(3) ?

loop_
_cod_related_entry_id
_cod_related_entry_database
_cod_related_entry_code
1 ChemSpider 30656318
